data_7038356
loop_
_publ_author_name
'Kulkarni, Naveen V.'
'Das, Animesh'
'Ridlen, Shawn G.'
'Maxfield, Erin'
'Adiraju, Venkata A. K.'
'Yousufuddin, Muhammed'
'Dias, H. V. Rasika'

_publ_section_title
;
 Fluorinated triazapentadienyl ligand supported ethyl zinc(ii) complexes:
 reaction with dioxygen and catalytic applications in the Tishchenko
 reaction.
;
_journal_issue 11
_journal_name_full 'Dalton transactions (Cambridge, England : 2003)'
_journal_page_first 4896
_journal_page_last 4906
_journal_paper_doi 10.1039/c6dt00257a
_journal_volume 45
_journal_year 2016
_chemical_formula_moiety 'C44 H54 F28 N6 O4 Zn2'
_chemical_formula_sum 'C44 H54 F28 N6 O4 Zn2'
_chemical_formula_weight 1393.67
_chemical_name_systematic
;
 ? 
;
_space_group_crystal_system triclinic
_space_group_IT_number 2
_space_group_name_Hall '-P 1'
_space_group_name_H-M_alt 'P -1'
_symmetry_space_group_name_Hall '-P 1'
_symmetry_space_group_name_H-M 'P -1'
_atom_sites_solution_hydrogens geom
_audit_creation_date 2015-11-25
_audit_creation_method
;
Olex2 1.2
(compiled 2015.09.30 svn.r3233 for OlexSys, GUI svn.r5103)
;
_audit_update_record
;
2016-01-09 deposited with the CCDC.
2016-02-05 downloaded from the CCDC.
;
_cell_angle_alpha 108.695(3)
_cell_angle_beta 96.956(3)
_cell_angle_gamma 96.245(3)
_cell_formula_units_Z 1
_cell_length_a 10.8323(17)
_cell_length_b 11.4141(18)
_cell_length_c 12.2715(19)
_cell_measurement_reflns_used 6786
_cell_measurement_temperature 100(2)
_cell_measurement_theta_max 37.65
_cell_measurement_theta_min 3.02
_cell_volume 1408.9(4)
_computing_cell_refinement 'SAINT v8.34A (Bruker, 2013)'
_computing_data_collection 'Bruker APEX2'
_computing_data_reduction 'SAINT v8.34A (Bruker, 2013)'
_computing_molecular_graphics 'Olex2 (Dolomanov et al., 2009)'
_computing_publication_material 'Olex2 (Dolomanov et al., 2009)'
_computing_structure_refinement 'ShelXL (Sheldrick, 2015)'
_computing_structure_solution 'ShelXS (Sheldrick, 2008)'
_diffrn_ambient_temperature 100.0
_diffrn_measured_fraction_theta_full 0.998
_diffrn_measured_fraction_theta_max 0.998
_diffrn_measurement_device_type 'Bruker D8 Quest'
_diffrn_measurement_method '\f and \w scans'
_diffrn_radiation_type MoK\a
_diffrn_radiation_wavelength 0.71073
_diffrn_reflns_av_R_equivalents 0.0417
_diffrn_reflns_av_unetI/netI 0.0549
_diffrn_reflns_Laue_measured_fraction_full 0.998
_diffrn_reflns_Laue_measured_fraction_max 0.998
_diffrn_reflns_limit_h_max 14
_diffrn_reflns_limit_h_min -14
_diffrn_reflns_limit_k_max 15
_diffrn_reflns_limit_k_min -15
_diffrn_reflns_limit_l_max 16
_diffrn_reflns_limit_l_min -16
_diffrn_reflns_number 16540
_diffrn_reflns_point_group_measured_fraction_full 0.998
_diffrn_reflns_point_group_measured_fraction_max 0.998
_diffrn_reflns_theta_full 25.000
_diffrn_reflns_theta_max 28.281
_diffrn_reflns_theta_min 2.857
_diffrn_standards_number 0
_exptl_absorpt_coefficient_mu 0.990
_exptl_absorpt_correction_T_max 1.0000
_exptl_absorpt_correction_T_min 0.7773
_exptl_absorpt_correction_type numerical
_exptl_absorpt_process_details
;
SADABS-2014/3 (Bruker,2014/3) was used for absorption correction.
wR2(int) was 0.0696 before and 0.0478 after correction.
The Ratio of minimum to maximum transmission is 0.7773.
The \l/2 correction factor is 0.00150.
;
_exptl_crystal_colour colourless
_exptl_crystal_colour_primary colourless
_exptl_crystal_density_diffrn 1.643
_exptl_crystal_description platy
_exptl_crystal_F_000 704
_exptl_crystal_size_max 0.314
_exptl_crystal_size_mid 0.245
_exptl_crystal_size_min 0.062
_refine_diff_density_max 1.181
_refine_diff_density_min -0.810
_refine_diff_density_rms 0.141
_refine_ls_extinction_method none
_refine_ls_goodness_of_fit_ref 1.046
_refine_ls_hydrogen_treatment constr
_refine_ls_matrix_type full
_refine_ls_number_parameters 380
_refine_ls_number_reflns 6994
_refine_ls_number_restraints 0
_refine_ls_restrained_S_all 1.046
_refine_ls_R_factor_all 0.0657
_refine_ls_R_factor_gt 0.0434
_refine_ls_shift/su_max 0.001
_refine_ls_shift/su_mean 0.000
_refine_ls_structure_factor_coef Fsqd
_refine_ls_weighting_details 'w=1/[\s^2^(Fo^2^)+(0.0705P)^2^] where P=(Fo^2^+2Fc^2^)/3'
_refine_ls_weighting_scheme calc
_refine_ls_wR_factor_gt 0.1075
_refine_ls_wR_factor_ref 0.1207
_reflns_Friedel_coverage 0.000
_reflns_number_gt 5360
_reflns_number_total 6994
_reflns_threshold_expression 'I > 2\s(I)'
_cod_data_source_file c6dt00257a2.cif
_cod_data_source_block rad157_0m_a
_cod_depositor_comments 'Adding full bibliography for 7038353--7038356.cif.'
_cod_database_code 7038356
_shelx_space_group_comment
;
The symmetry employed for this shelxl refinement is uniquely defined
by the following loop, which should always be used as a source of
symmetry information in preference to the above space-group names.
They are only intended as comments.
;
_shelx_estimated_absorpt_t_max 0.941
_shelx_estimated_absorpt_t_min 0.746
_olex2_refinement_description
;
1. Fixed Uiso
 At 1.2 times of:
  All C(H) groups, All C(H,H) groups
 At 1.5 times of:
  All C(H,H,H) groups
2.a Ternary CH refined with riding coordinates:
 C3(H3), C15(H15)
2.b Secondary CH2 refined with riding coordinates:
 C4(H4A,H4B), C5(H5A,H5B), C6(H6A,H6B), C7(H7A,H7B), C8(H8A,H8B), C16(H16A,
 H16B), C17(H17A,H17B), C18(H18A,H18B), C19(H19A,H19B), C20(H20A,H20B),
 C21(H21A,H21B)
2.c Idealised Me refined as rotating group:
 C22(H22A,H22B,H22C)
;
_shelx_shelxl_version_number 2014/7
_olex2_submission_special_instructions 'No special instructions were received'

loop_
_space_group_symop_operation_xyz
'x, y, z'
'-x, -y, -z'

loop_
_atom_site_label
_atom_site_type_symbol
_atom_site_fract_x
_atom_site_fract_y
_atom_site_fract_z
_atom_site_U_iso_or_equiv
_atom_site_adp_type
_atom_site_occupancy
_atom_site_site_symmetry_order
_atom_site_calc_flag
_atom_site_refinement_flags_posn
Zn Zn 0.49938(3) 0.51687(3) 0.12823(3) 0.01479(9) Uani 1 1 d .
F1 F 0.39994(15) 0.23415(14) 0.35348(14) 0.0252(3) Uani 1 1 d .
F2 F 0.34183(14) 0.14600(13) 0.16350(13) 0.0215(3) Uani 1 1 d .
F3 F 0.11388(14) 0.26086(14) 0.19920(15) 0.0260(4) Uani 1 1 d .
F4 F 0.17708(16) 0.28616(15) 0.38395(14) 0.0287(4) Uani 1 1 d .
F5 F 0.11022(16) 0.02056(15) 0.13291(15) 0.0328(4) Uani 1 1 d .
F6 F 0.21338(17) 0.02528(16) 0.29666(17) 0.0370(4) Uani 1 1 d .
F7 F 0.02648(17) 0.07578(16) 0.28838(18) 0.0405(5) Uani 1 1 d .
F8 F 0.25434(16) 0.76993(14) 0.35311(16) 0.0320(4) Uani 1 1 d .
F9 F 0.30749(15) 0.69122(16) 0.49048(14) 0.0306(4) Uani 1 1 d .
F10 F 0.07580(16) 0.54254(17) 0.24059(15) 0.0363(4) Uani 1 1 d .
F11 F 0.10834(16) 0.51326(15) 0.40962(17) 0.0337(4) Uani 1 1 d .
F12 F 0.01198(19) 0.76741(19) 0.34195(18) 0.0474(5) Uani 1 1 d .
F13 F -0.08542(16) 0.62496(18) 0.39466(18) 0.0436(5) Uani 1 1 d .
F14 F 0.06718(17) 0.75933(17) 0.51386(15) 0.0384(4) Uani 1 1 d .
O1 O 0.62159(16) 0.53281(15) 0.02671(15) 0.0171(4) Uani 1 1 d .
O2 O 0.69607(17) 0.65967(16) 0.06081(17) 0.0236(4) Uani 1 1 d .
N1 N 0.48176(19) 0.37891(18) 0.19583(18) 0.0147(4) Uani 1 1 d .
N2 N 0.30454(19) 0.45721(19) 0.27717(19) 0.0176(4) Uani 1 1 d .
N3 N 0.44076(19) 0.63232(18) 0.26555(18) 0.0156(4) Uani 1 1 d .
C1 C 0.3792(2) 0.3692(2) 0.2406(2) 0.0156(5) Uani 1 1 d .
C2 C 0.3448(2) 0.5800(2) 0.2990(2) 0.0164(5) Uani 1 1 d .
C3 C 0.5746(2) 0.2912(2) 0.1852(2) 0.0151(5) Uani 1 1 d .
H3 H 0.5512 0.2297 0.2246 0.018 Uiso 1 1 calc R
C4 C 0.7046(2) 0.3687(2) 0.2459(2) 0.0200(5) Uani 1 1 d .
H4A H 0.7249 0.4339 0.2109 0.024 Uiso 1 1 calc R
H4B H 0.7026 0.4109 0.3297 0.024 Uiso 1 1 calc R
C5 C 0.8064(2) 0.2841(3) 0.2329(2) 0.0250(6) Uani 1 1 d .
H5A H 0.7905 0.2243 0.2748 0.030 Uiso 1 1 calc R
H5B H 0.8897 0.3359 0.2689 0.030 Uiso 1 1 calc R
C6 C 0.8079(3) 0.2111(3) 0.1040(3) 0.0285(6) Uani 1 1 d .
H6A H 0.8337 0.2705 0.0642 0.034 Uiso 1 1 calc R
H6B H 0.8705 0.1533 0.0987 0.034 Uiso 1 1 calc R
C7 C 0.6786(3) 0.1365(2) 0.0429(2) 0.0237(6) Uani 1 1 d .
H7A H 0.6574 0.0702 0.0765 0.028 Uiso 1 1 calc R
H7B H 0.6809 0.0955 -0.0410 0.028 Uiso 1 1 calc R
C8 C 0.5767(2) 0.2213(2) 0.0565(2) 0.0178(5) Uani 1 1 d .
H8A H 0.5934 0.2826 0.0162 0.021 Uiso 1 1 calc R
H8B H 0.4934 0.1699 0.0194 0.021 Uiso 1 1 calc R
C9 C 0.3285(2) 0.2449(2) 0.2576(2) 0.0172(5) Uani 1 1 d .
C10 C 0.1891(2) 0.2232(2) 0.2734(2) 0.0210(5) Uani 1 1 d .
C11 C 0.1341(3) 0.0822(3) 0.2466(3) 0.0274(6) Uani 1 1 d .
C12 C 0.2592(2) 0.6600(2) 0.3751(2) 0.0211(5) Uani 1 1 d .
C13 C 0.1195(3) 0.5981(2) 0.3558(2) 0.0232(6) Uani 1 1 d .
C14 C 0.0273(3) 0.6915(3) 0.4031(3) 0.0273(6) Uani 1 1 d .
C15 C 0.5026(2) 0.7649(2) 0.3238(2) 0.0166(5) Uani 1 1 d .
H15 H 0.4660 0.8031 0.3957 0.020 Uiso 1 1 calc R
C16 C 0.4828(3) 0.8400(2) 0.2421(2) 0.0219(5) Uani 1 1 d .
H16A H 0.3917 0.8418 0.2231 0.026 Uiso 1 1 calc R
H16B H 0.5131 0.7985 0.1685 0.026 Uiso 1 1 calc R
C17 C 0.5527(3) 0.9739(3) 0.2972(3) 0.0317(7) Uani 1 1 d .
H17A H 0.5166 1.0182 0.3665 0.038 Uiso 1 1 calc R
H17B H 0.5417 1.0188 0.2406 0.038 Uiso 1 1 calc R
C18 C 0.6936(3) 0.9749(3) 0.3335(3) 0.0356(7) Uani 1 1 d .
H18A H 0.7317 0.9394 0.2631 0.043 Uiso 1 1 calc R
H18B H 0.7359 1.0624 0.3738 0.043 Uiso 1 1 calc R
C19 C 0.7144(3) 0.8991(3) 0.4142(3) 0.0326(7) Uani 1 1 d .
H19A H 0.6850 0.9402 0.4885 0.039 Uiso 1 1 calc R
H19B H 0.8056 0.8970 0.4322 0.039 Uiso 1 1 calc R
C20 C 0.6434(2) 0.7646(2) 0.3582(2) 0.0226(6) Uani 1 1 d .
H20A H 0.6785 0.7207 0.2881 0.027 Uiso 1 1 calc R
H20B H 0.6550 0.7189 0.4140 0.027 Uiso 1 1 calc R
C21 C 0.8220(3) 0.6423(3) 0.0473(3) 0.0352(7) Uani 1 1 d .
H21A H 0.8259 0.5932 -0.0345 0.042 Uiso 1 1 calc R
H21B H 0.8555 0.5973 0.0984 0.042 Uiso 1 1 calc R
C22 C 0.8973(3) 0.7725(3) 0.0816(3) 0.0472(9) Uani 1 1 d .
H22A H 0.8609 0.8169 0.0323 0.071 Uiso 1 1 calc GR
H22B H 0.9848 0.7659 0.0711 0.071 Uiso 1 1 calc GR
H22C H 0.8948 0.8189 0.1636 0.071 Uiso 1 1 calc GR

loop_
_atom_site_aniso_label
_atom_site_aniso_U_11
_atom_site_aniso_U_22
_atom_site_aniso_U_33
_atom_site_aniso_U_23
_atom_site_aniso_U_13
_atom_site_aniso_U_12
Zn 0.01416(15) 0.01216(14) 0.02117(16) 0.00680(11) 0.00793(11) 0.00607(10)
F1 0.0228(8) 0.0264(8) 0.0327(9) 0.0176(7) 0.0047(7) 0.0070(6)
F2 0.0197(8) 0.0137(7) 0.0310(8) 0.0038(6) 0.0119(6) 0.0054(6)
F3 0.0150(8) 0.0233(8) 0.0412(10) 0.0124(7) 0.0029(7) 0.0060(6)
F4 0.0308(9) 0.0244(8) 0.0331(9) 0.0066(7) 0.0200(7) 0.0078(7)
F5 0.0282(9) 0.0258(9) 0.0387(10) 0.0031(8) 0.0092(7) 0.0001(7)
F6 0.0392(11) 0.0254(9) 0.0539(12) 0.0217(9) 0.0109(9) 0.0065(7)
F7 0.0314(10) 0.0277(9) 0.0621(13) 0.0091(9) 0.0290(9) -0.0013(7)
F8 0.0302(9) 0.0187(8) 0.0577(12) 0.0179(8) 0.0233(8) 0.0161(7)
F9 0.0232(9) 0.0398(10) 0.0248(8) 0.0019(8) 0.0075(7) 0.0120(7)
F10 0.0249(9) 0.0421(10) 0.0310(9) -0.0047(8) 0.0012(7) 0.0167(8)
F11 0.0289(9) 0.0246(8) 0.0561(12) 0.0172(8) 0.0234(8) 0.0103(7)
F12 0.0423(12) 0.0567(13) 0.0600(13) 0.0301(11) 0.0173(10) 0.0369(10)
F13 0.0164(9) 0.0428(11) 0.0598(13) -0.0017(10) 0.0116(8) 0.0082(8)
F14 0.0277(10) 0.0422(10) 0.0352(10) -0.0048(9) 0.0098(8) 0.0135(8)
O1 0.0143(9) 0.0133(8) 0.0240(9) 0.0057(7) 0.0065(7) 0.0006(6)
O2 0.0189(10) 0.0166(9) 0.0342(11) 0.0072(8) 0.0066(8) 0.0002(7)
N1 0.0151(10) 0.0126(9) 0.0188(10) 0.0057(8) 0.0066(8) 0.0065(8)
N2 0.0159(10) 0.0140(10) 0.0260(11) 0.0065(9) 0.0103(9) 0.0090(8)
N3 0.0166(10) 0.0130(9) 0.0200(10) 0.0064(8) 0.0064(8) 0.0072(8)
C1 0.0142(12) 0.0133(11) 0.0205(12) 0.0055(10) 0.0051(9) 0.0057(9)
C2 0.0170(12) 0.0155(11) 0.0193(12) 0.0064(10) 0.0066(10) 0.0080(9)
C3 0.0122(11) 0.0132(11) 0.0225(12) 0.0073(10) 0.0049(9) 0.0070(9)
C4 0.0149(12) 0.0192(12) 0.0256(13) 0.0062(11) 0.0041(10) 0.0056(10)
C5 0.0127(12) 0.0294(14) 0.0332(15) 0.0096(13) 0.0025(11) 0.0089(11)
C6 0.0151(13) 0.0340(16) 0.0393(16) 0.0108(14) 0.0110(12) 0.0141(11)
C7 0.0220(14) 0.0199(13) 0.0287(14) 0.0035(11) 0.0081(11) 0.0118(10)
C8 0.0156(12) 0.0172(12) 0.0216(13) 0.0058(10) 0.0042(10) 0.0077(9)
C9 0.0150(12) 0.0148(11) 0.0237(13) 0.0063(10) 0.0075(10) 0.0058(9)
C10 0.0192(13) 0.0191(12) 0.0271(14) 0.0079(11) 0.0092(11) 0.0064(10)
C11 0.0242(15) 0.0213(13) 0.0389(17) 0.0093(13) 0.0140(12) 0.0059(11)
C12 0.0208(13) 0.0149(12) 0.0303(14) 0.0067(11) 0.0116(11) 0.0088(10)
C13 0.0185(13) 0.0233(13) 0.0268(14) 0.0039(11) 0.0067(11) 0.0100(10)
C14 0.0201(14) 0.0274(14) 0.0319(15) 0.0030(13) 0.0077(12) 0.0114(11)
C15 0.0175(12) 0.0110(11) 0.0215(12) 0.0036(10) 0.0062(10) 0.0059(9)
C16 0.0228(14) 0.0180(12) 0.0284(14) 0.0107(11) 0.0053(11) 0.0080(10)
C17 0.0386(18) 0.0162(13) 0.0441(18) 0.0117(13) 0.0146(14) 0.0070(12)
C18 0.0338(18) 0.0175(13) 0.050(2) 0.0039(14) 0.0129(15) -0.0024(12)
C19 0.0253(15) 0.0248(15) 0.0384(17) 0.0006(13) 0.0013(13) 0.0005(12)
C20 0.0200(13) 0.0199(13) 0.0267(14) 0.0055(11) 0.0028(11) 0.0059(10)
C21 0.0180(14) 0.0390(17) 0.0442(18) 0.0079(15) 0.0100(13) -0.0009(12)
C22 0.037(2) 0.052(2) 0.0423(19) 0.0072(17) 0.0125(15) -0.0165(16)

loop_
_atom_type_symbol
_atom_type_description
_atom_type_scat_dispersion_real
_atom_type_scat_dispersion_imag
_atom_type_scat_source
C C 0.0033 0.0016 'International Tables Vol C Tables 4.2.6.8 and 6.1.1.4'
H H 0.0000 0.0000 'International Tables Vol C Tables 4.2.6.8 and 6.1.1.4'
F F 0.0171 0.0103 'International Tables Vol C Tables 4.2.6.8 and 6.1.1.4'
N N 0.0061 0.0033 'International Tables Vol C Tables 4.2.6.8 and 6.1.1.4'
O O 0.0106 0.0060 'International Tables Vol C Tables 4.2.6.8 and 6.1.1.4'
Zn Zn 0.2839 1.4301 'International Tables Vol C Tables 4.2.6.8 and 6.1.1.4'

loop_
_geom_angle_atom_site_label_1
_geom_angle_atom_site_label_2
_geom_angle_atom_site_label_3
_geom_angle
_geom_angle_site_symmetry_1
_geom_angle_site_symmetry_3
O1 Zn Zn 41.60(5) . 2_665
O1 Zn Zn 39.36(5) 2_665 2_665
O1 Zn O1 80.96(7) . 2_665
O1 Zn N1 123.80(8) . .
O1 Zn N3 136.02(8) . .
N1 Zn Zn 125.81(6) . 2_665
N1 Zn O1 109.82(8) . 2_665
N3 Zn Zn 138.39(6) . 2_665
N3 Zn O1 115.14(8) . 2_665
N3 Zn N1 90.49(8) . .
Zn O1 Zn 99.04(7) . 2_665
O2 O1 Zn 113.42(12) . 2_665
O2 O1 Zn 114.30(12) . .
C21 O2 O1 106.47(18) . .
C1 N1 Zn 114.38(16) . .
C1 N1 C3 124.6(2) . .
C3 N1 Zn 120.87(15) . .
C2 N2 C1 121.9(2) . .
C2 N3 Zn 113.91(16) . .
C2 N3 C15 124.0(2) . .
C15 N3 Zn 122.06(15) . .
N1 C1 N2 128.3(2) . .
N1 C1 C9 120.4(2) . .
N2 C1 C9 111.4(2) . .
N2 C2 C12 109.7(2) . .
N3 C2 N2 128.8(2) . .
N3 C2 C12 121.5(2) . .
N1 C3 H3 109.6 . .
N1 C3 C4 107.79(19) . .
N1 C3 C8 109.84(19) . .
C4 C3 H3 109.6 . .
C8 C3 H3 109.6 . .
C8 C3 C4 110.5(2) . .
C3 C4 H4A 109.6 . .
C3 C4 H4B 109.6 . .
H4A C4 H4B 108.1 . .
C5 C4 C3 110.5(2) . .
C5 C4 H4A 109.6 . .
C5 C4 H4B 109.6 . .
C4 C5 H5A 109.4 . .
C4 C5 H5B 109.4 . .
C4 C5 C6 111.3(2) . .
H5A C5 H5B 108.0 . .
C6 C5 H5A 109.4 . .
C6 C5 H5B 109.4 . .
C5 C6 H6A 109.4 . .
C5 C6 H6B 109.4 . .
H6A C6 H6B 108.0 . .
C7 C6 C5 111.2(2) . .
C7 C6 H6A 109.4 . .
C7 C6 H6B 109.4 . .
C6 C7 H7A 109.4 . .
C6 C7 H7B 109.4 . .
C6 C7 C8 111.2(2) . .
H7A C7 H7B 108.0 . .
C8 C7 H7A 109.4 . .
C8 C7 H7B 109.4 . .
C3 C8 C7 110.9(2) . .
C3 C8 H8A 109.5 . .
C3 C8 H8B 109.5 . .
C7 C8 H8A 109.5 . .
C7 C8 H8B 109.5 . .
H8A C8 H8B 108.1 . .
F1 C9 C1 109.4(2) . .
F1 C9 C10 106.6(2) . .
F2 C9 F1 106.80(19) . .
F2 C9 C1 109.49(19) . .
F2 C9 C10 105.87(19) . .
C10 C9 C1 118.0(2) . .
F3 C10 C9 110.9(2) . .
F3 C10 C11 104.9(2) . .
F4 C10 F3 109.6(2) . .
F4 C10 C9 109.9(2) . .
F4 C10 C11 107.5(2) . .
C9 C10 C11 113.8(2) . .
F5 C11 F6 108.6(2) . .
F5 C11 F7 108.2(2) . .
F5 C11 C10 111.2(2) . .
F6 C11 C10 111.5(2) . .
F7 C11 F6 108.3(2) . .
F7 C11 C10 109.0(2) . .
F8 C12 C2 110.8(2) . .
F8 C12 C13 105.2(2) . .
F9 C12 F8 106.9(2) . .
F9 C12 C2 110.0(2) . .
F9 C12 C13 108.0(2) . .
C2 C12 C13 115.5(2) . .
F10 C13 C12 110.0(2) . .
F10 C13 C14 105.7(2) . .
F11 C13 F10 109.7(2) . .
F11 C13 C12 110.8(2) . .
F11 C13 C14 106.0(2) . .
C12 C13 C14 114.5(2) . .
F12 C14 F13 107.8(2) . .
F12 C14 C13 112.2(2) . .
F13 C14 C13 108.4(2) . .
F14 C14 F12 109.0(2) . .
F14 C14 F13 108.3(2) . .
F14 C14 C13 111.0(2) . .
N3 C15 H15 109.3 . .
N3 C15 C16 110.6(2) . .
N3 C15 C20 107.80(19) . .
C16 C15 H15 109.3 . .
C16 C15 C20 110.4(2) . .
C20 C15 H15 109.3 . .
C15 C16 H16A 109.3 . .
C15 C16 H16B 109.3 . .
C15 C16 C17 111.4(2) . .
H16A C16 H16B 108.0 . .
C17 C16 H16A 109.3 . .
C17 C16 H16B 109.3 . .
C16 C17 H17A 109.5 . .
C16 C17 H17B 109.5 . .
C16 C17 C18 110.9(2) . .
H17A C17 H17B 108.1 . .
C18 C17 H17A 109.5 . .
C18 C17 H17B 109.5 . .
C17 C18 H18A 109.4 . .
C17 C18 H18B 109.4 . .
H18A C18 H18B 108.0 . .
C19 C18 C17 111.2(2) . .
C19 C18 H18A 109.4 . .
C19 C18 H18B 109.4 . .
C18 C19 H19A 109.4 . .
C18 C19 H19B 109.4 . .
C18 C19 C20 111.2(3) . .
H19A C19 H19B 108.0 . .
C20 C19 H19A 109.4 . .
C20 C19 H19B 109.4 . .
C15 C20 C19 110.7(2) . .
C15 C20 H20A 109.5 . .
C15 C20 H20B 109.5 . .
C19 C20 H20A 109.5 . .
C19 C20 H20B 109.5 . .
H20A C20 H20B 108.1 . .
O2 C21 H21A 110.5 . .
O2 C21 H21B 110.5 . .
O2 C21 C22 106.1(3) . .
H21A C21 H21B 108.7 . .
C22 C21 H21A 110.5 . .
C22 C21 H21B 110.5 . .
C21 C22 H22A 109.5 . .
C21 C22 H22B 109.5 . .
C21 C22 H22C 109.5 . .
H22A C22 H22B 109.5 . .
H22A C22 H22C 109.5 . .
H22B C22 H22C 109.5 . .

loop_
_geom_bond_atom_site_label_1
_geom_bond_atom_site_label_2
_geom_bond_distance
_geom_bond_site_symmetry_2
Zn Zn 3.0474(7) 2_665
Zn O1 2.0487(18) 2_665
Zn O1 1.9570(17) .
Zn N1 2.004(2) .
Zn N3 1.999(2) .
F1 C9 1.375(3) .
F2 C9 1.367(3) .
F3 C10 1.351(3) .
F4 C10 1.346(3) .
F5 C11 1.323(3) .
F6 C11 1.336(3) .
F7 C11 1.334(3) .
F8 C12 1.370(3) .
F9 C12 1.365(3) .
F10 C13 1.350(3) .
F11 C13 1.339(3) .
F12 C14 1.326(3) .
F13 C14 1.340(3) .
F14 C14 1.321(3) .
O1 Zn 2.0487(18) 2_665
O1 O2 1.483(2) .
O2 C21 1.421(3) .
N1 C1 1.307(3) .
N1 C3 1.483(3) .
N2 C1 1.357(3) .
N2 C2 1.351(3) .
N3 C2 1.316(3) .
N3 C15 1.490(3) .
C1 C9 1.550(3) .
C2 C12 1.553(3) .
C3 H3 1.0000 .
C3 C4 1.540(3) .
C3 C8 1.529(3) .
C4 H4A 0.9900 .
C4 H4B 0.9900 .
C4 C5 1.532(3) .
C5 H5A 0.9900 .
C5 H5B 0.9900 .
C5 C6 1.537(4) .
C6 H6A 0.9900 .
C6 H6B 0.9900 .
C6 C7 1.525(4) .
C7 H7A 0.9900 .
C7 H7B 0.9900 .
C7 C8 1.536(3) .
C8 H8A 0.9900 .
C8 H8B 0.9900 .
C9 C10 1.550(3) .
C10 C11 1.568(4) .
C12 C13 1.555(4) .
C13 C14 1.565(4) .
C15 H15 1.0000 .
C15 C16 1.526(3) .
C15 C20 1.533(4) .
C16 H16A 0.9900 .
C16 H16B 0.9900 .
C16 C17 1.526(4) .
C17 H17A 0.9900 .
C17 H17B 0.9900 .
C17 C18 1.535(4) .
C18 H18A 0.9900 .
C18 H18B 0.9900 .
C18 C19 1.523(5) .
C19 H19A 0.9900 .
C19 H19B 0.9900 .
C19 C20 1.536(4) .
C20 H20A 0.9900 .
C20 H20B 0.9900 .
C21 H21A 0.9900 .
C21 H21B 0.9900 .
C21 C22 1.518(4) .
C22 H22A 0.9800 .
C22 H22B 0.9800 .
C22 H22C 0.9800 .

loop_
_geom_torsion_atom_site_label_1
_geom_torsion_atom_site_label_2
_geom_torsion_atom_site_label_3
_geom_torsion_atom_site_label_4
_geom_torsion
_geom_torsion_site_symmetry_1
Zn O1 O2 C21 138.32(19) .
Zn O1 O2 C21 -109.1(2) 2_665
Zn N1 C1 N2 -20.8(3) .
Zn N1 C1 C9 159.16(18) .
Zn N1 C3 C4 60.3(2) .
Zn N1 C3 C8 -60.2(2) .
Zn N3 C2 N2 20.3(3) .
Zn N3 C2 C12 -160.17(19) .
Zn N3 C15 C16 66.2(2) .
Zn N3 C15 C20 -54.6(2) .
F1 C9 C10 F3 165.32(19) .
F1 C9 C10 F4 44.0(3) .
F1 C9 C10 C11 -76.6(3) .
F2 C9 C10 F3 -81.2(2) .
F2 C9 C10 F4 157.49(19) .
F2 C9 C10 C11 36.8(3) .
F3 C10 C11 F5 46.2(3) .
F3 C10 C11 F6 167.5(2) .
F3 C10 C11 F7 -73.1(3) .
F4 C10 C11 F5 162.7(2) .
F4 C10 C11 F6 -76.0(3) .
F4 C10 C11 F7 43.5(3) .
F8 C12 C13 F10 78.8(2) .
F8 C12 C13 F11 -159.9(2) .
F8 C12 C13 C14 -40.1(3) .
F9 C12 C13 F10 -167.29(19) .
F9 C12 C13 F11 -45.9(3) .
F9 C12 C13 C14 73.8(3) .
F10 C13 C14 F12 -52.3(3) .
F10 C13 C14 F13 66.6(3) .
F10 C13 C14 F14 -174.7(2) .
F11 C13 C14 F12 -168.7(2) .
F11 C13 C14 F13 -49.8(3) .
F11 C13 C14 F14 69.0(3) .
O1 O2 C21 C22 179.6(2) .
N1 C1 C9 F1 76.7(3) .
N1 C1 C9 F2 -40.1(3) .
N1 C1 C9 C10 -161.2(2) .
N1 C3 C4 C5 -177.3(2) .
N1 C3 C8 C7 176.1(2) .
N2 C1 C9 F1 -103.3(2) .
N2 C1 C9 F2 139.9(2) .
N2 C1 C9 C10 18.8(3) .
N2 C2 C12 F8 -150.6(2) .
N2 C2 C12 F9 91.3(3) .
N2 C2 C12 C13 -31.2(3) .
N3 C2 C12 F8 29.8(3) .
N3 C2 C12 F9 -88.2(3) .
N3 C2 C12 C13 149.2(2) .
N3 C15 C16 C17 -176.2(2) .
N3 C15 C20 C19 177.5(2) .
C1 N1 C3 C4 -124.9(2) .
C1 N1 C3 C8 114.6(3) .
C1 N2 C2 N3 17.5(4) .
C1 N2 C2 C12 -162.0(2) .
C1 C9 C10 F3 41.8(3) .
C1 C9 C10 F4 -79.5(3) .
C1 C9 C10 C11 159.8(2) .
C2 N2 C1 N1 -17.2(4) .
C2 N2 C1 C9 162.8(2) .
C2 N3 C15 C16 -114.4(3) .
C2 N3 C15 C20 124.8(3) .
C2 C12 C13 F10 -43.7(3) .
C2 C12 C13 F11 77.7(3) .
C2 C12 C13 C14 -162.6(2) .
C3 N1 C1 N2 164.1(2) .
C3 N1 C1 C9 -16.0(4) .
C3 C4 C5 C6 56.2(3) .
C4 C3 C8 C7 57.3(3) .
C4 C5 C6 C7 -55.3(3) .
C5 C6 C7 C8 55.0(3) .
C6 C7 C8 C3 -56.4(3) .
C8 C3 C4 C5 -57.2(3) .
C9 C10 C11 F5 -75.3(3) .
C9 C10 C11 F6 46.0(3) .
C9 C10 C11 F7 165.5(2) .
C12 C13 C14 F12 68.9(3) .
C12 C13 C14 F13 -172.2(2) .
C12 C13 C14 F14 -53.4(3) .
C15 N3 C2 N2 -159.1(2) .
C15 N3 C2 C12 20.4(4) .
C15 C16 C17 C18 56.2(3) .
C16 C15 C20 C19 56.6(3) .
C16 C17 C18 C19 -55.3(3) .
C17 C18 C19 C20 55.5(3) .
C18 C19 C20 C15 -56.3(3) .
C20 C15 C16 C17 -57.0(3) .
